data_2223802
loop_
_publ_author_name
'Ho, Soo Yei'
'Tiekink, Edward R. T.'

_publ_section_title
;\m-1,1'-Bis(diphenylphosphino)ferrocene-\k^2^<i>P</i>:<i>P</i>'-bis{[(<i>Z</i>)-<i>O</i>-isopropyl
 <i>N</i>-(4-nitrophenyl)thiocarbamato-\k<i>S</i>]gold(I)} chloroform
 disolvate
;
_journal_coeditor_code HB5168
_journal_issue 11
_journal_name_full 'Acta Crystallographica Section E'
_journal_page_first m1466
_journal_page_last m1467
_journal_paper_doi 10.1107/S1600536809043864
_journal_volume 65
_journal_year 2009
_chemical_formula_iupac '[Au2 Fe (C10 H11 N2 O3 S)2 (C17 H14 P)2], 2C H Cl3'
_chemical_formula_moiety 'C54 H50 Au2 Fe N4 O6 P2 S2, 2(C H Cl3) '
_chemical_formula_sum 'C56 H52 Au2 Cl6 Fe N4 O6 P2 S2'
_chemical_formula_weight 1665.56
_chemical_name_systematic
;
\m-1,1'-Bis(diphenylphosphino)ferrocene-\k^2^<i>P</i>:<i>P</i>'-
bis{[(<i>Z</i>)-<i>O</i>-isopropyl
<i>N</i>-(4-nitrophenyl)thiocarbamato-\k<i>S</i>]gold(I)} chloroform
disolvate
;
_space_group_IT_number 15
_symmetry_cell_setting monoclinic
_symmetry_space_group_name_Hall '-C 2yc'
_symmetry_space_group_name_H-M 'C 1 2/c 1'
_atom_sites_solution_hydrogens geom
_atom_sites_solution_primary direct
_atom_sites_solution_secondary difmap
_cell_angle_alpha 90
_cell_angle_beta 117.2930(10)
_cell_angle_gamma 90
_cell_formula_units_Z 4
_cell_length_a 25.9661(13)
_cell_length_b 11.5544(6)
_cell_length_c 23.3615(13)
_cell_measurement_reflns_used 3297
_cell_measurement_temperature 223(2)
_cell_measurement_theta_max 23.2
_cell_measurement_theta_min 4.4
_cell_volume 6228.7(6)
_computing_cell_refinement 'SAINT (Bruker, 2000)'
_computing_data_collection 'SMART (Bruker, 2000)'
_computing_data_reduction 'SAINT (Bruker, 2000)'
_computing_molecular_graphics 'DIAMOND (Brandenburg, 2006)'
_computing_publication_material 'SHELXL97 (Sheldrick, 2008)'
_computing_structure_refinement 'SHELXL97 (Sheldrick, 2008)'
_computing_structure_solution 'PATTY in DIRDIF92 (Beurskens <i>et al.</i>,  1992)'
_diffrn_ambient_temperature 223(2)
_diffrn_measured_fraction_theta_full 0.999
_diffrn_measured_fraction_theta_max 0.999
_diffrn_measurement_device_type 'Bruker SMART CCD'
_diffrn_measurement_method \w
_diffrn_radiation_monochromator graphite
_diffrn_radiation_source 'fine-focus sealed tube'
_diffrn_radiation_type MoK\a
_diffrn_radiation_wavelength 0.71069
_diffrn_reflns_av_R_equivalents 0.056
_diffrn_reflns_av_sigmaI/netI 0.067
_diffrn_reflns_limit_h_max 33
_diffrn_reflns_limit_h_min -31
_diffrn_reflns_limit_k_max 15
_diffrn_reflns_limit_k_min -15
_diffrn_reflns_limit_l_max 16
_diffrn_reflns_limit_l_min -30
_diffrn_reflns_number 21839
_diffrn_reflns_theta_full 27.5
_diffrn_reflns_theta_max 27.5
_diffrn_reflns_theta_min 1.8
_diffrn_standards_decay_% 0
_diffrn_standards_number 0
_exptl_absorpt_coefficient_mu 5.355
_exptl_absorpt_correction_T_max 1
_exptl_absorpt_correction_T_min 0.572
_exptl_absorpt_correction_type multi-scan
_exptl_absorpt_process_details '(SADABS; Bruker, 2000)'
_exptl_crystal_colour orange
_exptl_crystal_density_diffrn 1.776
_exptl_crystal_density_method 'not measured'
_exptl_crystal_description needle
_exptl_crystal_F_000 3248
_exptl_crystal_size_max 0.36
_exptl_crystal_size_mid 0.07
_exptl_crystal_size_min 0.04
_refine_diff_density_max 2.08
_refine_diff_density_min -0.74
_refine_ls_extinction_method none
_refine_ls_goodness_of_fit_ref 0.97
_refine_ls_hydrogen_treatment constr
_refine_ls_matrix_type full
_refine_ls_number_parameters 357
_refine_ls_number_reflns 7148
_refine_ls_number_restraints 0
_refine_ls_restrained_S_all 0.97
_refine_ls_R_factor_all 0.076
_refine_ls_R_factor_gt 0.045
_refine_ls_shift/su_max 0.001
_refine_ls_shift/su_mean 0.000
_refine_ls_structure_factor_coef Fsqd
_refine_ls_weighting_details 'calc w=1/[\s^2^(Fo^2^)+(0.0493P)^2^] where P=(Fo^2^+2Fc^2^)/3'
_refine_ls_weighting_scheme calc
_refine_ls_wR_factor_gt 0.092
_refine_ls_wR_factor_ref 0.104
_reflns_number_gt 4988
_reflns_number_total 7148
_reflns_threshold_expression I>2\s(I)
_cod_data_source_file hb5168.cif
_cod_data_source_block I
_cod_original_sg_symbol_H-M 'C 2/c'
_cod_database_code 2223802
_cod_database_fobs_code 2223802

loop_
_symmetry_equiv_pos_as_xyz
'x, y, z'
'-x, y, -z+1/2'
'x+1/2, y+1/2, z'
'-x+1/2, y+1/2, -z+1/2'
'-x, -y, -z'
'x, -y, z-1/2'
'-x+1/2, -y+1/2, -z'
'x+1/2, -y+1/2, z-1/2'

loop_
_atom_site_type_symbol
_atom_site_label
_atom_site_fract_x
_atom_site_fract_y
_atom_site_fract_z
_atom_site_U_iso_or_equiv
_atom_site_adp_type
_atom_site_calc_flag
_atom_site_refinement_flags
_atom_site_occupancy
_atom_site_disorder_assembly
_atom_site_disorder_group
Au Au 0.038384(9) 0.040380(18) 0.217132(11) 0.03822(9) Uani d . 1 . .
Fe Fe 0.0000 0.36727(10) 0.2500 0.0348(3) Uani d S 1 . .
Cl Cl1 0.09462(11) 0.1755(2) 0.62226(16) 0.1115(10) Uani d . 1 . .
Cl Cl2 0.09451(11) 0.4042(2) 0.66861(19) 0.1263(13) Uani d . 1 . .
Cl Cl3 -0.00491(9) 0.2607(2) 0.63203(13) 0.0870(7) Uani d . 1 . .
S S1 0.08961(7) -0.09108(14) 0.29813(8) 0.0475(4) Uani d . 1 . .
P P1 -0.00697(6) 0.17293(13) 0.13880(7) 0.0354(3) Uani d . 1 . .
O O1 0.17098(19) 0.0531(4) 0.3072(2) 0.0568(13) Uani d . 1 . .
O O2 0.1974(2) -0.6234(5) 0.4520(3) 0.0835(19) Uani d . 1 . .
O O3 0.1523(4) -0.5385(5) 0.4984(3) 0.097(2) Uani d . 1 . .
N N1 0.2054(2) -0.1139(5) 0.3638(3) 0.0548(15) Uani d . 1 . .
N N2 0.1784(3) -0.5363(5) 0.4654(3) 0.0637(18) Uani d . 1 . .
C C1 0.1632(3) -0.0518(5) 0.3277(3) 0.0458(16) Uani d . 1 . .
C C2 0.1963(2) -0.2195(6) 0.3880(3) 0.0480(17) Uani d . 1 . .
C C3 0.2107(3) -0.3236(6) 0.3689(4) 0.0560(18) Uani d . 1 . .
H H3 0.2246 -0.3233 0.3381 0.067 Uiso calc R 1 . .
C C4 0.2049(3) -0.4253(6) 0.3942(4) 0.0542(19) Uani d . 1 . .
H H4 0.2147 -0.4951 0.3810 0.065 Uiso calc R 1 . .
C C5 0.1849(3) -0.4263(6) 0.4384(3) 0.0509(17) Uani d . 1 . .
C C6 0.1698(3) -0.3254(6) 0.4587(3) 0.0588(19) Uani d . 1 . .
H H6 0.1557 -0.3275 0.4893 0.071 Uiso calc R 1 . .
C C7 0.1757(3) -0.2224(6) 0.4334(3) 0.0556(19) Uani d . 1 . .
H H7 0.1658 -0.1530 0.4468 0.067 Uiso calc R 1 . .
C C8 0.2304(3) 0.0878(8) 0.3263(5) 0.075(3) Uani d . 1 . .
H H8 0.2569 0.0509 0.3678 0.089 Uiso calc R 1 . .
C C9 0.2330(4) 0.2145(8) 0.3331(6) 0.113(4) Uani d . 1 . .
H H9A 0.2254 0.2364 0.3686 0.170 Uiso calc R 1 . .
H H9B 0.2042 0.2493 0.2936 0.170 Uiso calc R 1 . .
H H9C 0.2713 0.2414 0.3415 0.170 Uiso calc R 1 . .
C C10 0.2436(4) 0.0462(9) 0.2737(6) 0.107(4) Uani d . 1 . .
H H10A 0.2424 -0.0377 0.2723 0.160 Uiso calc R 1 . .
H H10B 0.2819 0.0724 0.2820 0.160 Uiso calc R 1 . .
H H10C 0.2150 0.0769 0.2327 0.160 Uiso calc R 1 . .
C C11 -0.0392(2) 0.2915(5) 0.1610(3) 0.0340(13) Uani d . 1 . .
C C12 -0.0298(2) 0.4126(5) 0.1557(3) 0.0378(14) Uani d . 1 . .
H H12 -0.0075 0.4446 0.1373 0.045 Uiso calc R 1 . .
C C13 -0.0598(3) 0.4751(5) 0.1828(3) 0.0445(16) Uani d . 1 . .
H H13 -0.0610 0.5561 0.1855 0.053 Uiso calc R 1 . .
C C14 -0.0877(3) 0.3958(5) 0.2052(3) 0.0445(15) Uani d . 1 . .
H H14 -0.1104 0.4149 0.2256 0.053 Uiso calc R 1 . .
C C15 -0.0756(2) 0.2828(5) 0.1919(3) 0.0354(13) Uani d . 1 . .
H H15 -0.0891 0.2137 0.2016 0.042 Uiso calc R 1 . .
C C16 -0.0634(2) 0.1105(5) 0.0653(3) 0.0342(13) Uani d . 1 . .
C C17 -0.0487(3) 0.0138(5) 0.0404(3) 0.0483(17) Uani d . 1 . .
H H17 -0.0105 -0.0142 0.0606 0.058 Uiso calc R 1 . .
C C18 -0.0892(3) -0.0405(6) -0.0132(4) 0.0547(18) Uani d . 1 . .
H H18 -0.0791 -0.1059 -0.0298 0.066 Uiso calc R 1 . .
C C19 -0.1452(3) 0.0012(6) -0.0428(3) 0.0529(18) Uani d . 1 . .
H H19 -0.1732 -0.0353 -0.0800 0.063 Uiso calc R 1 . .
C C20 -0.1603(3) 0.0951(6) -0.0183(3) 0.0569(19) Uani d . 1 . .
H H20 -0.1987 0.1221 -0.0383 0.068 Uiso calc R 1 . .
C C21 -0.1191(3) 0.1504(5) 0.0357(3) 0.0499(17) Uani d . 1 . .
H H21 -0.1294 0.2156 0.0522 0.060 Uiso calc R 1 . .
C C22 0.0426(3) 0.2447(5) 0.1154(3) 0.0423(15) Uani d . 1 . .
C C23 0.1015(3) 0.2386(6) 0.1572(3) 0.0490(16) Uani d . 1 . .
H H23 0.1150 0.1944 0.1951 0.059 Uiso calc R 1 . .
C C24 0.1405(3) 0.2984(7) 0.1426(4) 0.068(2) Uani d . 1 . .
H H24 0.1804 0.2935 0.1705 0.081 Uiso calc R 1 . .
C C25 0.1213(4) 0.3646(6) 0.0878(4) 0.070(2) Uani d . 1 . .
H H25 0.1477 0.4071 0.0790 0.084 Uiso calc R 1 . .
C C26 0.0623(4) 0.3680(6) 0.0455(4) 0.064(2) Uani d . 1 . .
H H26 0.0489 0.4108 0.0071 0.077 Uiso calc R 1 . .
C C27 0.0234(3) 0.3085(5) 0.0599(3) 0.0525(17) Uani d . 1 . .
H H27 -0.0165 0.3119 0.0314 0.063 Uiso calc R 1 . .
C C28 0.0705(3) 0.2630(6) 0.6651(4) 0.062(2) Uani d . 1 . .
H H28 0.0867 0.2328 0.7096 0.075 Uiso calc R 1 . .

loop_
_atom_site_aniso_label
_atom_site_aniso_U_11
_atom_site_aniso_U_22
_atom_site_aniso_U_33
_atom_site_aniso_U_12
_atom_site_aniso_U_13
_atom_site_aniso_U_23
Au 0.03377(13) 0.03382(12) 0.04130(14) 0.00501(10) 0.01225(10) 0.00307(11)
Fe 0.0327(6) 0.0341(6) 0.0337(6) 0.000 0.0118(5) 0.000
Cl1 0.0976(18) 0.1016(18) 0.161(3) -0.0139(15) 0.0819(19) -0.0543(19)
Cl2 0.0878(17) 0.0519(12) 0.239(4) -0.0138(12) 0.074(2) -0.0203(18)
Cl3 0.0653(13) 0.0782(14) 0.121(2) -0.0069(11) 0.0461(14) -0.0200(14)
S1 0.0364(8) 0.0424(8) 0.0557(10) 0.0049(7) 0.0142(8) 0.0126(8)
P1 0.0335(8) 0.0328(7) 0.0369(8) 0.0014(6) 0.0135(7) -0.0007(6)
O1 0.037(2) 0.048(3) 0.072(3) -0.003(2) 0.014(2) 0.017(2)
O2 0.073(4) 0.041(3) 0.136(6) -0.006(3) 0.047(4) 0.004(3)
O3 0.152(7) 0.061(4) 0.103(5) -0.014(4) 0.079(5) -0.004(3)
N1 0.030(3) 0.058(3) 0.068(4) 0.007(3) 0.015(3) 0.019(3)
N2 0.060(4) 0.046(4) 0.075(5) -0.010(3) 0.022(4) 0.001(3)
C1 0.044(4) 0.045(4) 0.046(4) 0.000(3) 0.019(3) 0.005(3)
C2 0.029(3) 0.055(4) 0.051(4) 0.005(3) 0.011(3) 0.008(3)
C3 0.044(4) 0.061(4) 0.066(5) 0.008(3) 0.028(4) 0.006(4)
C4 0.039(4) 0.046(4) 0.076(5) 0.005(3) 0.024(4) -0.001(4)
C5 0.043(4) 0.050(4) 0.053(4) -0.003(3) 0.015(3) 0.003(3)
C6 0.077(5) 0.052(4) 0.051(4) -0.006(4) 0.032(4) 0.002(3)
C7 0.064(5) 0.042(4) 0.055(4) 0.011(3) 0.023(4) 0.002(3)
C8 0.035(4) 0.079(6) 0.091(6) 0.000(4) 0.013(4) 0.030(5)
C9 0.065(6) 0.091(7) 0.146(10) -0.037(5) 0.016(6) -0.003(7)
C10 0.066(6) 0.108(8) 0.159(11) 0.005(5) 0.063(7) 0.021(8)
C11 0.035(3) 0.031(3) 0.028(3) 0.003(2) 0.008(3) 0.001(2)
C12 0.038(3) 0.034(3) 0.035(3) -0.001(2) 0.011(3) 0.003(3)
C13 0.044(3) 0.037(3) 0.041(3) 0.007(3) 0.010(3) 0.003(3)
C14 0.035(3) 0.051(4) 0.042(4) 0.007(3) 0.013(3) -0.002(3)
C15 0.023(3) 0.043(3) 0.035(3) -0.002(2) 0.010(2) 0.003(3)
C16 0.035(3) 0.032(3) 0.030(3) 0.002(2) 0.011(2) 0.005(2)
C17 0.043(4) 0.046(4) 0.050(4) 0.009(3) 0.017(3) -0.004(3)
C18 0.060(4) 0.045(4) 0.062(4) -0.001(3) 0.031(4) -0.013(3)
C19 0.043(4) 0.061(4) 0.047(4) -0.014(3) 0.015(3) -0.015(3)
C20 0.036(3) 0.062(4) 0.056(4) 0.005(3) 0.006(3) -0.009(4)
C21 0.048(4) 0.039(3) 0.057(4) 0.007(3) 0.019(3) -0.008(3)
C22 0.052(4) 0.034(3) 0.051(4) 0.000(3) 0.033(3) -0.006(3)
C23 0.044(4) 0.048(4) 0.057(4) -0.007(3) 0.026(3) -0.009(3)
C24 0.055(4) 0.082(6) 0.075(6) -0.013(4) 0.037(4) -0.016(5)
C25 0.097(6) 0.052(4) 0.097(7) -0.032(4) 0.076(6) -0.029(5)
C26 0.103(7) 0.046(4) 0.068(5) -0.005(4) 0.060(5) -0.003(4)
C27 0.076(5) 0.042(4) 0.053(4) -0.001(3) 0.041(4) -0.006(3)
C28 0.054(4) 0.047(4) 0.084(6) 0.005(3) 0.030(4) 0.000(4)

loop_
_atom_type_symbol
_atom_type_description
_atom_type_scat_dispersion_real
_atom_type_scat_dispersion_imag
_atom_type_scat_source
C C 0.0033 0.0016 'International Tables Vol C Tables 4.2.6.8 and 6.1.1.4'
H H 0.0000 0.0000 'International Tables Vol C Tables 4.2.6.8 and 6.1.1.4'
Au Au -2.0133 8.8022 'International Tables Vol C Tables 4.2.6.8 and 6.1.1.4'
Fe Fe 0.3463 0.8444 'International Tables Vol C Tables 4.2.6.8 and 6.1.1.4'
N N 0.0061 0.0033 'International Tables Vol C Tables 4.2.6.8 and 6.1.1.4'
O O 0.0106 0.0060 'International Tables Vol C Tables 4.2.6.8 and 6.1.1.4'
P P 0.1023 0.0942 'International Tables Vol C Tables 4.2.6.8 and 6.1.1.4'
S S 0.1246 0.1234 'International Tables Vol C Tables 4.2.6.8 and 6.1.1.4'
Cl Cl 0.1484 0.1585 'International Tables Vol C Tables 4.2.6.8 and 6.1.1.4'

loop_
_geom_angle_atom_site_label_1
_geom_angle_atom_site_label_2
_geom_angle_atom_site_label_3
_geom_angle_site_symmetry_1
_geom_angle_site_symmetry_3
_geom_angle
_geom_angle_publ_flag
P1 Au S1 . . 176.86(6) y
P1 Au Au . 2 101.03(4) ?
S1 Au Au . 2 81.38(5) ?
C12 Fe C12 2 . 150.2(3) ?
C12 Fe C11 2 . 166.6(2) ?
C12 Fe C11 . . 41.1(2) ?
C12 Fe C11 2 2 41.1(2) ?
C12 Fe C11 . 2 166.6(2) ?
C11 Fe C11 . 2 129.3(3) ?
C12 Fe C13 2 2 40.3(3) ?
C12 Fe C13 . 2 116.8(2) ?
C11 Fe C13 . 2 152.7(3) ?
C11 Fe C13 2 2 68.4(2) ?
C12 Fe C13 2 . 116.8(2) ?
C12 Fe C13 . . 40.3(2) ?
C11 Fe C13 . . 68.4(2) ?
C11 Fe C13 2 . 152.7(3) ?
C13 Fe C13 2 . 105.0(3) ?
C12 Fe C14 2 2 68.0(3) ?
C12 Fe C14 . 2 107.0(3) ?
C11 Fe C14 . 2 120.4(2) ?
C11 Fe C14 2 2 68.4(2) ?
C13 Fe C14 2 2 40.2(3) ?
C13 Fe C14 . 2 124.6(3) ?
C12 Fe C14 2 . 107.0(3) ?
C12 Fe C14 . . 68.0(3) ?
C11 Fe C14 . . 68.4(2) ?
C11 Fe C14 2 . 120.4(2) ?
C13 Fe C14 2 . 124.6(3) ?
C13 Fe C14 . . 40.2(3) ?
C14 Fe C14 2 . 161.5(4) ?
C12 Fe C15 2 . 127.7(2) ?
C12 Fe C15 . . 68.5(2) ?
C11 Fe C15 . . 40.9(2) ?
C11 Fe C15 2 . 110.4(2) ?
C13 Fe C15 2 . 163.0(3) ?
C13 Fe C15 . . 67.8(2) ?
C14 Fe C15 2 . 156.4(3) ?
C14 Fe C15 . . 40.2(2) ?
C12 Fe C15 2 2 68.5(2) ?
C12 Fe C15 . 2 127.7(2) ?
C11 Fe C15 . 2 110.4(2) ?
C11 Fe C15 2 2 40.9(2) ?
C13 Fe C15 2 2 67.8(2) ?
C13 Fe C15 . 2 163.0(3) ?
C14 Fe C15 2 2 40.2(2) ?
C14 Fe C15 . 2 156.4(3) ?
C15 Fe C15 . 2 123.1(3) ?
C1 S1 Au . . 105.3(2) ?
C11 P1 C22 . . 103.1(3) ?
C11 P1 C16 . . 107.1(3) ?
C22 P1 C16 . . 105.8(3) ?
C11 P1 Au . . 114.88(19) ?
C22 P1 Au . . 112.1(2) ?
C16 P1 Au . . 113.01(18) ?
C1 O1 C8 . . 116.6(5) ?
C1 N1 C2 . . 120.5(5) ?
O2 N2 O3 . . 122.9(7) ?
O2 N2 C5 . . 117.7(8) ?
O3 N2 C5 . . 119.3(7) ?
N1 C1 O1 . . 121.5(6) ?
N1 C1 S1 . . 124.8(5) ?
O1 C1 S1 . . 113.7(4) ?
C7 C2 C3 . . 118.6(6) ?
C7 C2 N1 . . 121.4(6) ?
C3 C2 N1 . . 120.0(7) ?
C4 C3 C2 . . 120.5(7) ?
C4 C3 H3 . . 119.7 ?
C2 C3 H3 . . 119.7 ?
C5 C4 C3 . . 120.0(7) ?
C5 C4 H4 . . 120.0 ?
C3 C4 H4 . . 120.0 ?
C4 C5 C6 . . 121.6(7) ?
C4 C5 N2 . . 119.8(7) ?
C6 C5 N2 . . 118.6(7) ?
C7 C6 C5 . . 118.7(7) ?
C7 C6 H6 . . 120.7 ?
C5 C6 H6 . . 120.7 ?
C6 C7 C2 . . 120.6(7) ?
C6 C7 H7 . . 119.7 ?
C2 C7 H7 . . 119.7 ?
O1 C8 C9 . . 107.3(7) ?
O1 C8 C10 . . 105.6(7) ?
C9 C8 C10 . . 113.0(9) ?
O1 C8 H8 . . 110.3 ?
C9 C8 H8 . . 110.3 ?
C10 C8 H8 . . 110.3 ?
C8 C9 H9A . . 109.5 ?
C8 C9 H9B . . 109.5 ?
H9A C9 H9B . . 109.5 ?
C8 C9 H9C . . 109.5 ?
H9A C9 H9C . . 109.5 ?
H9B C9 H9C . . 109.5 ?
C8 C10 H10A . . 109.5 ?
C8 C10 H10B . . 109.5 ?
H10A C10 H10B . . 109.5 ?
C8 C10 H10C . . 109.5 ?
H10A C10 H10C . . 109.5 ?
H10B C10 H10C . . 109.5 ?
C15 C11 C12 . . 106.9(5) ?
C15 C11 P1 . . 126.4(4) ?
C12 C11 P1 . . 126.6(5) ?
C15 C11 Fe . . 69.8(3) ?
C12 C11 Fe . . 69.3(3) ?
P1 C11 Fe . . 122.5(3) ?
C13 C12 C11 . . 108.0(6) ?
C13 C12 Fe . . 70.1(4) ?
C11 C12 Fe . . 69.6(3) ?
C13 C12 H12 . . 126.0 ?
C11 C12 H12 . . 126.0 ?
Fe C12 H12 . . 125.9 ?
C12 C13 C14 . . 108.6(5) ?
C12 C13 Fe . . 69.6(3) ?
C14 C13 Fe . . 70.0(3) ?
C12 C13 H13 . . 125.7 ?
C14 C13 H13 . . 125.7 ?
Fe C13 H13 . . 126.3 ?
C13 C14 C15 . . 108.4(6) ?
C13 C14 Fe . . 69.8(3) ?
C15 C14 Fe . . 69.9(3) ?
C13 C14 H14 . . 125.8 ?
C15 C14 H14 . . 125.8 ?
Fe C14 H14 . . 126.1 ?
C14 C15 C11 . . 108.1(5) ?
C14 C15 Fe . . 69.8(3) ?
C11 C15 Fe . . 69.4(3) ?
C14 C15 H15 . . 125.9 ?
C11 C15 H15 . . 125.9 ?
Fe C15 H15 . . 126.4 ?
C21 C16 C17 . . 119.2(5) ?
C21 C16 P1 . . 123.5(5) ?
C17 C16 P1 . . 117.2(4) ?
C18 C17 C16 . . 120.6(6) ?
C18 C17 H17 . . 119.7 ?
C16 C17 H17 . . 119.7 ?
C17 C18 C19 . . 119.4(6) ?
C17 C18 H18 . . 120.3 ?
C19 C18 H18 . . 120.3 ?
C20 C19 C18 . . 120.4(6) ?
C20 C19 H19 . . 119.8 ?
C18 C19 H19 . . 119.8 ?
C19 C20 C21 . . 120.0(6) ?
C19 C20 H20 . . 120.0 ?
C21 C20 H20 . . 120.0 ?
C16 C21 C20 . . 120.2(6) ?
C16 C21 H21 . . 119.9 ?
C20 C21 H21 . . 119.9 ?
C27 C22 C23 . . 119.8(6) ?
C27 C22 P1 . . 122.0(5) ?
C23 C22 P1 . . 118.1(5) ?
C22 C23 C24 . . 119.6(7) ?
C22 C23 H23 . . 120.2 ?
C24 C23 H23 . . 120.2 ?
C25 C24 C23 . . 120.7(7) ?
C25 C24 H24 . . 119.6 ?
C23 C24 H24 . . 119.6 ?
C24 C25 C26 . . 119.3(7) ?
C24 C25 H25 . . 120.3 ?
C26 C25 H25 . . 120.3 ?
C27 C26 C25 . . 120.0(7) ?
C27 C26 H26 . . 120.0 ?
C25 C26 H26 . . 120.0 ?
C22 C27 C26 . . 120.5(7) ?
C22 C27 H27 . . 119.8 ?
C26 C27 H27 . . 119.8 ?
Cl1 C28 Cl2 . . 111.1(5) ?
Cl1 C28 Cl3 . . 111.5(4) ?
Cl2 C28 Cl3 . . 109.9(4) ?
Cl1 C28 H28 . . 108.1 ?
Cl2 C28 H28 . . 108.1 ?
Cl3 C28 H28 . . 108.1 ?

loop_
_geom_bond_atom_site_label_1
_geom_bond_atom_site_label_2
_geom_bond_site_symmetry_2
_geom_bond_distance
_geom_bond_publ_flag
Au S1 . 2.3127(16) y
Au P1 . 2.2594(15) y
Au Au 2 3.0231(5) ?
Fe C12 2 2.041(6) ?
Fe C12 . 2.041(6) ?
Fe C11 . 2.045(5) ?
Fe C11 2 2.045(5) ?
Fe C13 2 2.047(6) ?
Fe C13 . 2.047(6) ?
Fe C14 2 2.050(6) ?
Fe C14 . 2.050(6) ?
Fe C15 . 2.051(5) ?
Fe C15 2 2.051(5) ?
Cl1 C28 . 1.729(8) ?
Cl2 C28 . 1.736(7) ?
Cl3 C28 . 1.744(7) ?
S1 C1 . 1.767(6) ?
P1 C11 . 1.802(6) ?
P1 C22 . 1.812(6) ?
P1 C16 . 1.818(5) ?
O1 C1 . 1.353(7) ?
O1 C8 . 1.453(8) ?
O2 N2 . 1.223(8) ?
O3 N2 . 1.239(9) ?
N1 C1 . 1.257(7) ?
N1 C2 . 1.410(8) ?
N2 C5 . 1.463(9) ?
C2 C7 . 1.390(10) ?
C2 C3 . 1.392(9) ?
C3 C4 . 1.355(9) ?
C3 H3 . 0.9400 ?
C4 C5 . 1.353(10) ?
C4 H4 . 0.9400 ?
C5 C6 . 1.381(10) ?
C6 C7 . 1.369(9) ?
C6 H6 . 0.9400 ?
C7 H7 . 0.9400 ?
C8 C9 . 1.470(12) ?
C8 C10 . 1.498(14) ?
C8 H8 . 0.9900 ?
C9 H9A . 0.9700 ?
C9 H9B . 0.9700 ?
C9 H9C . 0.9700 ?
C10 H10A . 0.9700 ?
C10 H10B . 0.9700 ?
C10 H10C . 0.9700 ?
C11 C15 . 1.431(8) ?
C11 C12 . 1.436(8) ?
C12 C13 . 1.407(9) ?
C12 H12 . 0.9400 ?
C13 C14 . 1.409(9) ?
C13 H13 . 0.9400 ?
C14 C15 . 1.411(8) ?
C14 H14 . 0.9400 ?
C15 H15 . 0.9400 ?
C16 C21 . 1.365(8) ?
C16 C17 . 1.392(8) ?
C17 C18 . 1.363(9) ?
C17 H17 . 0.9400 ?
C18 C19 . 1.380(9) ?
C18 H18 . 0.9400 ?
C19 C20 . 1.363(10) ?
C19 H19 . 0.9400 ?
C20 C21 . 1.382(8) ?
C20 H20 . 0.9400 ?
C21 H21 . 0.9400 ?
C22 C27 . 1.372(9) ?
C22 C23 . 1.389(8) ?
C23 C24 . 1.390(10) ?
C23 H23 . 0.9400 ?
C24 C25 . 1.373(11) ?
C24 H24 . 0.9400 ?
C25 C26 . 1.391(11) ?
C25 H25 . 0.9400 ?
C26 C27 . 1.386(9) ?
C26 H26 . 0.9400 ?
C27 H27 . 0.9400 ?
C28 H28 . 0.9900 ?

loop_
_geom_hbond_atom_site_label_D
_geom_hbond_atom_site_label_H
_geom_hbond_atom_site_label_A
_geom_hbond_site_symmetry_A
_geom_hbond_distance_DH
_geom_hbond_distance_HA
_geom_hbond_distance_DA
_geom_hbond_angle_DHA
_geom_hbond_publ_flag
C21 H21 O2 2_565 0.94 2.54 3.403(9) 154 y
C25 H25 O3 6_555 0.94 2.46 3.254(12) 142 y
C28 H28 S1 6_556 0.99 2.61 3.527(8) 154 y

loop_
_geom_torsion_atom_site_label_1
_geom_torsion_atom_site_label_2
_geom_torsion_atom_site_label_3
_geom_torsion_atom_site_label_4
_geom_torsion_site_symmetry_1
_geom_torsion_site_symmetry_2
_geom_torsion_site_symmetry_3
_geom_torsion_site_symmetry_4
_geom_torsion
_geom_torsion_publ_flag
Au Au S1 C1 2 . . . -136.1(2) ?
Au Au P1 C11 2 . . . 35.1(2) ?
Au Au P1 C22 2 . . . 152.3(2) ?
Au Au P1 C16 2 . . . -88.2(2) ?
C2 N1 C1 O1 . . . . 175.8(6) ?
C2 N1 C1 S1 . . . . -5.1(10) ?
C8 O1 C1 N1 . . . . 2.9(10) ?
C8 O1 C1 S1 . . . . -176.2(6) ?
Au S1 C1 N1 . . . . -166.5(6) ?
Au S1 C1 O1 . . . . 12.6(5) ?
C1 N1 C2 C7 . . . . -69.1(9) ?
C1 N1 C2 C3 . . . . 114.0(8) ?
C7 C2 C3 C4 . . . . -0.2(10) ?
N1 C2 C3 C4 . . . . 176.8(6) ?
C2 C3 C4 C5 . . . . 0.0(10) ?
C3 C4 C5 C6 . . . . 0.3(11) ?
C3 C4 C5 N2 . . . . 179.7(6) ?
O2 N2 C5 C4 . . . . 7.8(10) ?
O3 N2 C5 C4 . . . . -169.4(7) ?
O2 N2 C5 C6 . . . . -172.8(7) ?
O3 N2 C5 C6 . . . . 10.0(10) ?
C4 C5 C6 C7 . . . . -0.4(11) ?
N2 C5 C6 C7 . . . . -179.8(6) ?
C5 C6 C7 C2 . . . . 0.2(11) ?
C3 C2 C7 C6 . . . . 0.1(10) ?
N1 C2 C7 C6 . . . . -176.8(6) ?
C1 O1 C8 C9 . . . . -148.5(8) ?
C1 O1 C8 C10 . . . . 90.7(8) ?
C22 P1 C11 C15 . . . . -170.5(5) ?
C16 P1 C11 C15 . . . . 78.1(5) ?
Au P1 C11 C15 . . . . -48.3(5) ?
C22 P1 C11 C12 . . . . 4.3(6) ?
C16 P1 C11 C12 . . . . -107.1(5) ?
Au P1 C11 C12 . . . . 126.6(4) ?
C22 P1 C11 Fe . . . . -82.8(4) ?
C16 P1 C11 Fe . . . . 165.8(3) ?
Au P1 C11 Fe . . . . 39.4(4) ?
C12 Fe C11 C15 2 . . . 34.7(11) ?
C12 Fe C11 C15 . . . . -118.1(5) ?
C11 Fe C11 C15 2 . . . 75.1(3) ?
C13 Fe C11 C15 2 . . . -161.5(5) ?
C13 Fe C11 C15 . . . . -80.7(4) ?
C14 Fe C11 C15 2 . . . 160.9(3) ?
C14 Fe C11 C15 . . . . -37.2(3) ?
C15 Fe C11 C15 2 . . . 117.5(4) ?
C12 Fe C11 C12 2 . . . 152.8(8) ?
C11 Fe C11 C12 2 . . . -166.8(4) ?
C13 Fe C11 C12 2 . . . -43.4(6) ?
C13 Fe C11 C12 . . . . 37.4(4) ?
C14 Fe C11 C12 2 . . . -81.0(4) ?
C14 Fe C11 C12 . . . . 80.9(4) ?
C15 Fe C11 C12 . . . . 118.1(5) ?
C15 Fe C11 C12 2 . . . -124.4(4) ?
C12 Fe C11 P1 2 . . . -86.2(11) ?
C12 Fe C11 P1 . . . . 120.9(5) ?
C11 Fe C11 P1 2 . . . -45.9(3) ?
C13 Fe C11 P1 2 . . . 77.5(6) ?
C13 Fe C11 P1 . . . . 158.4(4) ?
C14 Fe C11 P1 2 . . . 40.0(5) ?
C14 Fe C11 P1 . . . . -158.2(4) ?
C15 Fe C11 P1 . . . . -121.0(5) ?
C15 Fe C11 P1 2 . . . -3.5(4) ?
C15 C11 C12 C13 . . . . 0.1(6) ?
P1 C11 C12 C13 . . . . -175.6(4) ?
Fe C11 C12 C13 . . . . -59.8(4) ?
C15 C11 C12 Fe . . . . 59.9(4) ?
P1 C11 C12 Fe . . . . -115.8(4) ?
C12 Fe C12 C13 2 . . . -48.7(3) ?
C11 Fe C12 C13 . . . . 119.0(5) ?
C11 Fe C12 C13 2 . . . 168.6(9) ?
C13 Fe C12 C13 2 . . . -81.6(5) ?
C14 Fe C12 C13 2 . . . -123.9(4) ?
C14 Fe C12 C13 . . . . 37.2(4) ?
C15 Fe C12 C13 . . . . 80.7(4) ?
C15 Fe C12 C13 2 . . . -163.3(4) ?
C12 Fe C12 C11 2 . . . -167.7(4) ?
C11 Fe C12 C11 2 . . . 49.5(13) ?
C13 Fe C12 C11 2 . . . 159.4(3) ?
C13 Fe C12 C11 . . . . -119.0(5) ?
C14 Fe C12 C11 2 . . . 117.1(4) ?
C14 Fe C12 C11 . . . . -81.8(4) ?
C15 Fe C12 C11 . . . . -38.4(3) ?
C15 Fe C12 C11 2 . . . 77.6(4) ?
C11 C12 C13 C14 . . . . 0.2(6) ?
Fe C12 C13 C14 . . . . -59.3(4) ?
C11 C12 C13 Fe . . . . 59.5(4) ?
C12 Fe C13 C12 2 . . . 155.3(3) ?
C11 Fe C13 C12 . . . . -38.2(3) ?
C11 Fe C13 C12 2 . . . -174.3(4) ?
C13 Fe C13 C12 2 . . . 113.9(4) ?
C14 Fe C13 C12 2 . . . 74.6(4) ?
C14 Fe C13 C12 . . . . -119.8(5) ?
C15 Fe C13 C12 . . . . -82.4(4) ?
C15 Fe C13 C12 2 . . . 51.0(9) ?
C12 Fe C13 C14 2 . . . -84.9(4) ?
C12 Fe C13 C14 . . . . 119.8(5) ?
C11 Fe C13 C14 . . . . 81.6(4) ?
C11 Fe C13 C14 2 . . . -54.4(6) ?
C13 Fe C13 C14 2 . . . -126.3(4) ?
C14 Fe C13 C14 2 . . . -165.5(3) ?
C15 Fe C13 C14 . . . . 37.4(4) ?
C15 Fe C13 C14 2 . . . 170.9(7) ?
C12 C13 C14 C15 . . . . -0.4(7) ?
Fe C13 C14 C15 . . . . -59.5(4) ?
C12 C13 C14 Fe . . . . 59.1(4) ?
C12 Fe C14 C13 2 . . . 111.6(4) ?
C12 Fe C14 C13 . . . . -37.2(4) ?
C11 Fe C14 C13 . . . . -81.7(4) ?
C11 Fe C14 C13 2 . . . 154.4(4) ?
C13 Fe C14 C13 2 . . . 70.9(6) ?
C14 Fe C14 C13 2 . . . 40.4(3) ?
C15 Fe C14 C13 . . . . -119.5(5) ?
C15 Fe C14 C13 2 . . . -173.3(5) ?
C12 Fe C14 C15 2 . . . -128.9(4) ?
C12 Fe C14 C15 . . . . 82.3(4) ?
C11 Fe C14 C15 . . . . 37.8(4) ?
C11 Fe C14 C15 2 . . . -86.1(4) ?
C13 Fe C14 C15 2 . . . -169.6(4) ?
C13 Fe C14 C15 . . . . 119.5(5) ?
C14 Fe C14 C15 2 . . . 159.9(4) ?
C15 Fe C14 C15 2 . . . -53.8(9) ?
C13 C14 C15 C11 . . . . 0.4(6) ?
Fe C14 C15 C11 . . . . -59.0(4) ?
C13 C14 C15 Fe . . . . 59.4(4) ?
C12 C11 C15 C14 . . . . -0.3(6) ?
P1 C11 C15 C14 . . . . 175.4(4) ?
Fe C11 C15 C14 . . . . 59.3(4) ?
C12 C11 C15 Fe . . . . -59.6(4) ?
P1 C11 C15 Fe . . . . 116.1(4) ?
C12 Fe C15 C14 2 . . . 70.1(5) ?
C12 Fe C15 C14 . . . . -80.9(4) ?
C11 Fe C15 C14 . . . . -119.5(5) ?
C11 Fe C15 C14 2 . . . 113.4(4) ?
C13 Fe C15 C14 2 . . . 30.7(10) ?
C13 Fe C15 C14 . . . . -37.4(4) ?
C14 Fe C15 C14 2 . . . -164.2(4) ?
C15 Fe C15 C14 2 . . . 157.3(4) ?
C12 Fe C15 C11 2 . . . -170.4(3) ?
C12 Fe C15 C11 . . . . 38.6(3) ?
C11 Fe C15 C11 2 . . . -127.1(4) ?
C13 Fe C15 C11 2 . . . 150.2(8) ?
C13 Fe C15 C11 . . . . 82.1(4) ?
C14 Fe C15 C11 2 . . . -44.7(7) ?
C14 Fe C15 C11 . . . . 119.5(5) ?
C15 Fe C15 C11 2 . . . -83.2(3) ?
C11 P1 C16 C21 . . . . -0.6(6) ?
C22 P1 C16 C21 . . . . -110.1(6) ?
Au P1 C16 C21 . . . . 126.9(5) ?
C11 P1 C16 C17 . . . . -177.7(5) ?
C22 P1 C16 C17 . . . . 72.8(5) ?
Au P1 C16 C17 . . . . -50.2(5) ?
C21 C16 C17 C18 . . . . 0.2(10) ?
P1 C16 C17 C18 . . . . 177.4(6) ?
C16 C17 C18 C19 . . . . 0.2(11) ?
C17 C18 C19 C20 . . . . -0.9(12) ?
C18 C19 C20 C21 . . . . 1.2(12) ?
C17 C16 C21 C20 . . . . 0.1(10) ?
P1 C16 C21 C20 . . . . -176.9(6) ?
C19 C20 C21 C16 . . . . -0.8(11) ?
C11 P1 C22 C27 . . . . -70.8(6) ?
C16 P1 C22 C27 . . . . 41.6(6) ?
Au P1 C22 C27 . . . . 165.1(5) ?
C11 P1 C22 C23 . . . . 106.0(5) ?
C16 P1 C22 C23 . . . . -141.7(5) ?
Au P1 C22 C23 . . . . -18.1(5) ?
C27 C22 C23 C24 . . . . 0.7(10) ?
P1 C22 C23 C24 . . . . -176.2(5) ?
C22 C23 C24 C25 . . . . 0.9(11) ?
C23 C24 C25 C26 . . . . -2.4(11) ?
C24 C25 C26 C27 . . . . 2.3(11) ?
C23 C22 C27 C26 . . . . -0.7(9) ?
P1 C22 C27 C26 . . . . 176.0(5) ?
C25 C26 C27 C22 . . . . -0.8(10) ?
